data_1536134
loop_
_publ_author_name
'Nowitzki, B.'
'Hoppe, R.'

_publ_section_title
;
 Neues Ueber Oxogermanate 1. Zur Kenntnis von K4 Ge O4
;
_journal_name_full 'Zeitschrift fuer Anorganische und Allgemeine Chemie'
_journal_page_first 105
_journal_page_last 110
_journal_volume 505
_journal_year 1983
_chemical_formula_sum 'Ge K4 O4'
_chemical_name_systematic 'K4 Ge O4'
_space_group_IT_number 2
_symmetry_space_group_name_Hall '-P 1'
_symmetry_space_group_name_H-M 'P -1'
_cell_angle_alpha 122.72
_cell_angle_beta 99.74
_cell_angle_gamma 97.09
_cell_formula_units_Z 2
_cell_length_a 9.3368
_cell_length_b 6.975
_cell_length_c 6.3387
_cell_volume 330.601
_citation_journal_id_ASTM ZAACAB
_cod_data_source_file Nowitzki_ZAACAB_1983_311.cif
_cod_data_source_block Ge1K4O4
_cod_original_cell_volume 330.6014
_cod_original_formula_sum 'Ge1 K4 O4'
_cod_database_code 1536134

loop_
_symmetry_equiv_pos_as_xyz
x,y,z
-x,-y,-z

loop_
_atom_site_label
_atom_site_type_symbol
_atom_site_fract_x
_atom_site_fract_y
_atom_site_fract_z
_atom_site_occupancy
_atom_site_U_iso_or_equiv
O4 O-2 0.3952 0.6654 0.2752 1 0.0
O2 O-2 0.6829 0.1757 0.2372 1 0.0
O1 O-2 0.8764 0.2098 0.6635 1 0.0
K2 K+1 0.874 0.4633 0.181 1 0.0
K1 K+1 0.9414 0.9938 0.2159 1 0.0
K3 K+1 0.4646 0.2678 0.0149 1 0.0
K4 K+1 0.6521 0.9137 0.6636 1 0.0
O3 O-2 0.8389 0.6379 0.7034 1 0.0
Ge1 Ge+4 0.2512 0.6567 0.4191 1 0.0
